data_1563349
loop_
_publ_author_name
'Hussain, Firasat'
'Sandriesser, Stefan'
'Speldrich, Manfred'
'Patzke, Greta R.'

_publ_section_title
;
 A new series of lanthanoid containing Keggin-type germanotungstates with
 acetate chelators: [{Ln(CH3COO)GeW11O39(H2O)}2]12&#x2212; {Ln=EuIII,
 GdIII, TbIII, DyIII, HoIII, ErIII, TmIII, and YbIII}
;
_journal_issue 1
_journal_name_full 'Journal of Solid State Chemistry'
_journal_page_first 214
_journal_page_last 219
_journal_paper_doi 10.1016/j.jssc.2010.11.005
_journal_volume 184
_journal_year 2011
_chemical_formula_sum 'C4 H6 Ge2 K8 Na4 O110 Tb2 W22'
_chemical_formula_weight 6726.57
_space_group_IT_number 14
_space_group_name_Hall '-P 2ybc'
_space_group_name_H-M_alt 'P 1 21/c 1'
_symmetry_cell_setting monoclinic
_symmetry_space_group_name_H-M 'P 1 21/c 1'
_atom_sites_solution_hydrogens geom
_atom_sites_solution_primary direct
_atom_sites_solution_secondary difmap
_audit_creation_method SHELXL-97
_cell_angle_alpha 90.00
_cell_angle_beta 110.886(3)
_cell_angle_gamma 90.00
_cell_formula_units_Z 2
_cell_length_a 20.1171(5)
_cell_length_b 12.6768(2)
_cell_length_c 21.1300(5)
_cell_measurement_reflns_used 8267
_cell_measurement_temperature 183(2)
_cell_measurement_theta_max 29.4139
_cell_measurement_theta_min 2.5268
_cell_volume 5034.5(2)
_computing_cell_refinement 'CrysAlis RED (Oxford, 2007)'
_computing_data_collection 'CrysAlis RED (Oxford, 2007)'
_computing_data_reduction 'CrysAlis RED (Oxford, 2007)'
_computing_molecular_graphics 'ORTEP-3 (Farrugia, 1997)'
_computing_publication_material 'SHELXL-97 (Sheldrick, 2008)'
_computing_structure_refinement 'SHELXL-97 (Sheldrick, 1997)'
_computing_structure_solution 'SHELXS-97 (Sheldrick, 1990)'
_diffrn_ambient_temperature 183(2)
_diffrn_detector_area_resol_mean 10.4498
_diffrn_measured_fraction_theta_full 0.999
_diffrn_measured_fraction_theta_max 0.999
_diffrn_measurement_device_type 'Xcalibur, Ruby'
_diffrn_radiation_monochromator graphite
_diffrn_radiation_source 'fine-focus sealed tube'
_diffrn_radiation_type MoK\a
_diffrn_radiation_wavelength 0.71073
_diffrn_reflns_av_R_equivalents 0.0953
_diffrn_reflns_av_sigmaI/netI 0.1092
_diffrn_reflns_limit_h_max 24
_diffrn_reflns_limit_h_min -23
_diffrn_reflns_limit_k_max 15
_diffrn_reflns_limit_k_min -15
_diffrn_reflns_limit_l_max 22
_diffrn_reflns_limit_l_min -25
_diffrn_reflns_number 43134
_diffrn_reflns_theta_full 25.68
_diffrn_reflns_theta_max 25.68
_diffrn_reflns_theta_min 2.53
_exptl_absorpt_coefficient_mu 27.460
_exptl_absorpt_correction_T_max 1.00000
_exptl_absorpt_correction_T_min 0.27940
_exptl_absorpt_correction_type multi-scan
_exptl_absorpt_process_details
;
CrysAlisPro, Oxford Diffraction Ltd.,
Version 1.171.33.41 (release 06-05-2009 CrysAlis171 .NET)
(compiled May  6 2009,17:20:42)
Empirical absorption correction using spherical harmonics,
 implemented in SCALE3 ABSPACK scaling algorithm.
;
_exptl_crystal_colour colorless
_exptl_crystal_density_diffrn 4.437
_exptl_crystal_density_method 'not measured'
_exptl_crystal_description diamondshape
_exptl_crystal_F_000 5856
_exptl_crystal_size_max 0.12
_exptl_crystal_size_mid 0.12
_exptl_crystal_size_min 0.03
_refine_diff_density_max 8.890
_refine_diff_density_min -3.029
_refine_diff_density_rms 0.451
_refine_ls_extinction_method none
_refine_ls_goodness_of_fit_ref 0.942
_refine_ls_hydrogen_treatment mixed
_refine_ls_matrix_type full
_refine_ls_number_parameters 401
_refine_ls_number_reflns 9548
_refine_ls_number_restraints 0
_refine_ls_restrained_S_all 0.942
_refine_ls_R_factor_all 0.0852
_refine_ls_R_factor_gt 0.0461
_refine_ls_shift/su_max 0.001
_refine_ls_shift/su_mean 0.000
_refine_ls_structure_factor_coef Fsqd
_refine_ls_weighting_details 'calc w=1/[\s^2^(Fo^2^)+(0.0317P)^2^+0.0000P] where P=(Fo^2^+2Fc^2^)/3'
_refine_ls_weighting_scheme calc
_refine_ls_wR_factor_gt 0.0882
_refine_ls_wR_factor_ref 0.0948
_reflns_number_gt 6099
_reflns_number_total 9548
_reflns_threshold_expression >2sigma(I)
_cod_data_source_file JSSC-2011-184-214.cif
_cod_data_source_block fh124
_cod_original_cell_volume 5034.51(19)
_cod_database_code 1563349

loop_
_symmetry_equiv_pos_as_xyz
'x, y, z'
'-x, y+1/2, -z+1/2'
'-x, -y, -z'
'x, -y-1/2, z-1/2'

loop_
_atom_site_label
_atom_site_type_symbol
_atom_site_fract_x
_atom_site_fract_y
_atom_site_fract_z
_atom_site_U_iso_or_equiv
_atom_site_adp_type
_atom_site_occupancy
_atom_site_symmetry_multiplicity
_atom_site_calc_flag
_atom_site_refinement_flags
_atom_site_disorder_assembly
_atom_site_disorder_group
W8 W 0.28360(4) 0.92022(6) 0.38253(3) 0.01110(18) Uani 1 1 d . . .
W7 W 0.21085(4) 1.33624(6) 0.14709(4) 0.01290(19) Uani 1 1 d . . .
W6 W 0.12947(4) 1.32894(6) 0.25989(3) 0.01253(18) Uani 1 1 d . . .
W5 W 0.37421(4) 0.92655(6) 0.26008(3) 0.01097(18) Uani 1 1 d . . .
W4 W 0.16247(4) 1.10601(6) 0.37966(3) 0.01183(18) Uani 1 1 d . . .
W1 W 0.30821(4) 1.30438(6) 0.40241(3) 0.01184(18) Uani 1 1 d . . .
Ge1 Ge 0.25494(11) 1.12919(14) 0.26642(9) 0.0093(4) Uani 1 1 d . . .
W10 W 0.12246(4) 0.92791(6) 0.25368(3) 0.01140(18) Uani 1 1 d . . .
W9 W 0.21440(4) 0.93956(6) 0.12904(3) 0.01208(18) Uani 1 1 d . . .
W2 W 0.08553(4) 1.15160(6) 0.13045(3) 0.01248(18) Uani 1 1 d . . .
W3 W 0.33787(4) 1.12595(6) 0.14590(3) 0.01172(18) Uani 1 1 d . . .
W11 W 0.38897(4) 1.31960(6) 0.29068(3) 0.01146(18) Uani 1 1 d . . .
Tb1 Tb 0.45289(5) 1.11199(7) 0.42565(4) 0.0114(2) Uani 1 1 d . . .
O11 O 0.4586(7) 0.7764(9) 0.4963(6) 0.018(3) Uiso 1 1 d . . .
O10 O 0.4326(7) 0.8198(9) 0.2712(5) 0.014(3) Uiso 1 1 d . . .
O9 O 0.1732(8) 0.8584(10) 0.0616(6) 0.028(3) Uiso 1 1 d . . .
O8 O 0.3959(7) 1.0088(9) 0.1907(5) 0.013(3) Uiso 1 1 d . . .
O7 O 0.3876(7) 1.2415(9) 0.4556(5) 0.011(3) Uiso 1 1 d . . .
O6 O 0.1227(7) 1.2621(9) 0.0917(5) 0.017(3) Uiso 1 1 d . . .
O4 O 0.0826(6) 1.0465(8) 0.1959(5) 0.007(3) Uiso 1 1 d . . .
O3 O 0.1889(6) 0.8550(9) 0.3222(5) 0.012(3) Uiso 1 1 d . . .
O2 O 0.1724(7) 0.9003(9) 0.1942(5) 0.015(3) Uiso 1 1 d . . .
O1 O 0.1473(7) 1.0539(8) 0.1084(5) 0.011(3) Uiso 1 1 d . . .
K1 K 0.5278(2) 1.1185(3) 0.26872(19) 0.0196(10) Uani 1 1 d . . .
K2 K 0.1722(3) 1.1591(4) -0.0104(2) 0.0361(13) Uani 1 1 d . . .
K3 K 0.3099(3) 0.7377(4) 0.0686(2) 0.0355(13) Uani 1 1 d . . .
K4 K -0.0281(2) 1.1323(3) 0.2387(2) 0.0216(11) Uani 1 1 d . . .
Na1 Na 0.0932(5) 0.7439(6) -0.0202(4) 0.036(2) Uani 1 1 d . . .
O87 O 0.4503(7) 1.0350(9) 0.0170(5) 0.017(3) Uiso 1 1 d . . .
Na2 Na -0.0481(6) 0.5522(8) -0.0110(5) 0.057(3) Uani 1 1 d . . .
O46 O 0.5327(6) 0.9579(8) 0.4614(5) 0.007(3) Uiso 1 1 d . . .
O45 O 0.3528(7) 1.0138(9) 0.4134(5) 0.015(3) Uiso 1 1 d . . .
O44 O 0.0058(7) 1.1269(9) 0.0672(6) 0.020(3) Uiso 1 1 d . . .
O43 O 0.1179(6) 1.2096(8) 0.3139(5) 0.009(3) Uiso 1 1 d . . .
O42 O 0.0568(7) 1.2534(9) 0.1823(6) 0.019(3) Uiso 1 1 d . . .
O41 O 0.2093(7) 1.4338(9) 0.0923(5) 0.015(3) Uiso 1 1 d . . .
O39 O 0.4334(7) 1.4206(9) 0.2704(5) 0.018(3) Uiso 1 1 d . . .
O38 O 0.2913(7) 1.3615(9) 0.2190(5) 0.015(3) Uiso 1 1 d . . .
O37 O 0.4239(7) 1.0159(9) 0.3235(5) 0.012(3) Uiso 1 1 d . . .
O36 O 0.3840(6) 1.2155(8) 0.2187(5) 0.010(3) Uiso 1 1 d . . .
O35 O 0.2230(7) 0.9880(9) 0.4241(5) 0.012(3) Uiso 1 1 d . . .
O34 O 0.3217(6) 1.2032(8) 0.3222(5) 0.006(3) Uiso 1 1 d . . .
O33 O 0.3581(6) 1.3900(9) 0.3563(5) 0.012(3) Uiso 1 1 d . . .
O32 O 0.5674(7) 1.0801(9) 0.4069(6) 0.017(3) Uiso 1 1 d . . .
O31 O 0.2866(6) 1.0502(9) 0.2143(5) 0.011(3) Uiso 1 1 d . . .
O30 O 0.0547(7) 0.8383(9) 0.2282(5) 0.017(3) Uiso 1 1 d . . .
O29 O 0.2415(7) 1.1982(9) 0.4103(5) 0.013(3) Uiso 1 1 d . . .
O28 O 0.4583(6) 1.2484(9) 0.3506(5) 0.010(3) Uiso 1 1 d . . .
O27 O 0.2957(7) 1.3989(9) 0.4560(6) 0.018(3) Uiso 1 1 d . . .
O26 O 0.2694(7) 1.0254(9) 0.0897(5) 0.014(3) Uiso 1 1 d . . .
O25 O 0.1882(6) 1.2101(8) 0.2137(5) 0.010(3) Uiso 1 1 d . . .
O24 O 0.3128(7) 0.8156(9) 0.4395(5) 0.017(3) Uiso 1 1 d . . .
O23 O 0.3153(7) 0.8823(9) 0.3090(5) 0.014(3) Uiso 1 1 d . . .
O22 O 0.3827(7) 1.1567(9) 0.0930(5) 0.017(3) Uiso 1 1 d . . .
O21 O 0.2149(7) 1.0428(9) 0.3073(5) 0.013(3) Uiso 1 1 d . . .
O20 O 0.1210(7) 1.1329(9) 0.4360(5) 0.017(3) Uiso 1 1 d . . .
O19 O 0.2961(7) 0.8666(9) 0.1764(5) 0.017(3) Uiso 1 1 d . . .
O18 O 0.1518(7) 1.4051(9) 0.1915(6) 0.019(3) Uiso 1 1 d . . .
O17 O 0.2163(6) 1.3502(9) 0.3218(5) 0.010(3) Uiso 1 1 d . . .
O16 O 0.0772(7) 1.4253(10) 0.2772(6) 0.020(3) Uiso 1 1 d . . .
O15 O 0.2618(7) 1.2268(9) 0.1193(5) 0.014(3) Uiso 1 1 d . . .
O14 O 0.0981(7) 1.0040(9) 0.3224(5) 0.017(3) Uiso 1 1 d . . .
C1 C 0.5745(10) 0.9922(14) 0.4319(8) 0.013(4) Uiso 1 1 d . . .
C2 C 0.6341(11) 0.9183(15) 0.4300(9) 0.024(5) Uiso 1 1 d . . .
H2A H 0.6300 0.9069 0.3839 0.035 Uiso 1 1 calc R . .
H2B H 0.6302 0.8520 0.4504 0.035 Uiso 1 1 calc R . .
H2C H 0.6794 0.9496 0.4546 0.035 Uiso 1 1 calc R . .
O86 O 0.1857(7) 0.6227(9) 0.0196(5) 0.013(3) Uiso 1 1 d . . .
O85 O 0.2697(7) 0.8883(10) -0.0323(6) 0.022(3) Uiso 1 1 d . . .
O84 O 0.4201(8) 0.8787(11) 0.0951(7) 0.037(4) Uiso 1 1 d . . .
O83 O 0.6756(8) 1.1056(11) 0.3185(7) 0.035(4) Uiso 1 1 d . . .
O82 O 0.0445(9) 1.0983(12) -0.0841(8) 0.051(5) Uiso 1 1 d . . .
O94 O 0.1317(9) 0.7994(11) -0.1112(7) 0.041(4) Uiso 1 1 d . . .
O93 O 0.0283(8) 0.5949(10) -0.0935(6) 0.027(3) Uiso 1 1 d . . .
O89 O -0.1069(8) 1.1145(11) 0.3213(7) 0.035(4) Uiso 1 1 d . . .
O88 O 0.0300(11) 0.7081(15) 0.0552(9) 0.074(6) Uiso 1 1 d . . .
O47 O 0.7579(9) 1.1827(11) 0.2513(7) 0.043(4) Uiso 1 1 d . . .
O49 O 0.4695(9) 0.6911(12) 0.3825(7) 0.043(4) Uiso 1 1 d . . .
O50 O 0.3359(9) 1.6006(12) 0.3695(7) 0.046(4) Uiso 1 1 d . . .

loop_
_atom_site_aniso_label
_atom_site_aniso_U_11
_atom_site_aniso_U_22
_atom_site_aniso_U_33
_atom_site_aniso_U_23
_atom_site_aniso_U_13
_atom_site_aniso_U_12
W8 0.0118(5) 0.0103(4) 0.0117(4) 0.0027(3) 0.0049(3) 0.0002(3)
W7 0.0131(5) 0.0114(4) 0.0148(4) 0.0047(3) 0.0058(3) 0.0013(4)
W6 0.0122(5) 0.0103(4) 0.0158(4) 0.0021(3) 0.0058(3) 0.0025(4)
W5 0.0117(5) 0.0103(4) 0.0120(4) 0.0003(3) 0.0056(3) 0.0016(3)
W4 0.0145(5) 0.0103(4) 0.0137(4) 0.0011(3) 0.0088(3) 0.0005(3)
W1 0.0139(5) 0.0099(4) 0.0133(4) -0.0007(3) 0.0067(3) 0.0012(4)
Ge1 0.0098(11) 0.0087(10) 0.0108(9) 0.0011(8) 0.0055(9) 0.0012(9)
W10 0.0114(5) 0.0104(4) 0.0133(4) 0.0010(3) 0.0055(3) -0.0004(3)
W9 0.0134(5) 0.0121(4) 0.0114(4) -0.0005(3) 0.0053(3) 0.0004(4)
W2 0.0111(5) 0.0125(4) 0.0136(4) 0.0024(3) 0.0042(3) 0.0017(4)
W3 0.0130(5) 0.0129(4) 0.0111(4) 0.0015(3) 0.0066(3) 0.0006(4)
W11 0.0118(5) 0.0101(4) 0.0135(4) 0.0025(3) 0.0057(3) -0.0005(4)
Tb1 0.0122(6) 0.0101(5) 0.0132(4) 0.0014(4) 0.0062(4) 0.0003(4)
K1 0.020(3) 0.020(2) 0.020(2) -0.0008(18) 0.009(2) -0.004(2)
K2 0.039(4) 0.043(3) 0.038(3) 0.030(2) 0.028(3) 0.024(3)
K3 0.039(4) 0.040(3) 0.029(2) -0.007(2) 0.013(2) 0.007(3)
K4 0.022(3) 0.016(2) 0.031(2) -0.0027(19) 0.016(2) -0.002(2)
Na1 0.047(7) 0.029(5) 0.036(5) -0.001(4) 0.020(5) 0.003(5)
Na2 0.066(8) 0.068(7) 0.044(5) 0.018(5) 0.027(6) 0.010(6)

loop_
_atom_type_symbol
_atom_type_description
_atom_type_scat_dispersion_real
_atom_type_scat_dispersion_imag
_atom_type_scat_source
C C 0.0033 0.0016 'International Tables Vol C Tables 4.2.6.8 and 6.1.1.4'
O O 0.0106 0.0060 'International Tables Vol C Tables 4.2.6.8 and 6.1.1.4'
Na Na 0.0362 0.0249 'International Tables Vol C Tables 4.2.6.8 and 6.1.1.4'
K K 0.2009 0.2494 'International Tables Vol C Tables 4.2.6.8 and 6.1.1.4'
Ge Ge 0.1547 1.8001 'International Tables Vol C Tables 4.2.6.8 and 6.1.1.4'
Tb Tb -0.1723 4.1537 'International Tables Vol C Tables 4.2.6.8 and 6.1.1.4'
W W -0.8490 6.8722 'International Tables Vol C Tables 4.2.6.8 and 6.1.1.4'
H H 0.0000 0.0000 'International Tables Vol C Tables 4.2.6.8 and 6.1.1.4'

loop_
_geom_angle_atom_site_label_1
_geom_angle_atom_site_label_2
_geom_angle_atom_site_label_3
_geom_angle
_geom_angle_site_symmetry_1
_geom_angle_site_symmetry_3
O24 W8 O45 103.2(5) . .
O24 W8 O23 103.8(5) . .
O45 W8 O23 91.2(5) . .
O24 W8 O35 97.8(5) . .
O45 W8 O35 94.3(5) . .
O23 W8 O35 155.9(5) . .
O24 W8 O3 97.6(5) . .
O45 W8 O3 159.2(5) . .
O23 W8 O3 84.3(5) . .
O35 W8 O3 82.3(5) . .
O24 W8 O21 164.1(5) . .
O45 W8 O21 90.1(5) . .
O23 W8 O21 84.4(4) . .
O35 W8 O21 72.1(4) . .
O3 W8 O21 69.3(4) . .
O41 W7 O38 103.8(5) . .
O41 W7 O15 101.5(5) . .
O38 W7 O15 88.3(5) . .
O41 W7 O18 97.8(5) . .
O38 W7 O18 91.9(5) . .
O15 W7 O18 160.1(5) . .
O41 W7 O6 98.6(5) . .
O38 W7 O6 157.6(5) . .
O15 W7 O6 86.5(5) . .
O18 W7 O6 85.8(5) . .
O41 W7 O25 168.2(5) . .
O38 W7 O25 85.5(5) . .
O15 W7 O25 85.9(4) . .
O18 W7 O25 74.2(4) . .
O6 W7 O25 72.4(4) . .
O41 W7 K2 83.5(4) . .
O38 W7 K2 132.2(4) . .
O15 W7 K2 44.5(3) . .
O18 W7 K2 134.5(4) . .
O6 W7 K2 49.5(4) . .
O25 W7 K2 95.8(3) . .
O16 W6 O17 104.2(5) . .
O16 W6 O18 97.3(5) . .
O17 W6 O18 92.6(5) . .
O16 W6 O43 102.4(5) . .
O17 W6 O43 88.7(5) . .
O18 W6 O43 159.3(5) . .
O16 W6 O42 100.9(6) . .
O17 W6 O42 154.8(5) . .
O18 W6 O42 85.6(5) . .
O43 W6 O42 84.5(5) . .
O16 W6 O25 168.3(4) . .
O17 W6 O25 84.0(5) . .
O18 W6 O25 73.8(4) . .
O43 W6 O25 85.9(4) . .
O42 W6 O25 71.4(5) . .
O16 W6 K4 86.9(4) . .
O17 W6 K4 135.7(4) . .
O18 W6 K4 129.0(4) . .
O43 W6 K4 47.0(3) . .
O42 W6 K4 44.1(3) . .
O25 W6 K4 92.9(3) . .
O10 W5 O37 102.9(5) . .
O10 W5 O23 102.4(5) . .
O37 W5 O23 94.0(5) . .
O10 W5 O8 101.1(5) . .
O37 W5 O8 90.5(5) . .
O23 W5 O8 154.3(5) . .
O10 W5 O19 95.8(5) . .
O37 W5 O19 161.0(5) . .
O23 W5 O19 85.7(5) . .
O8 W5 O19 81.9(5) . .
O10 W5 O31 163.7(4) . .
O37 W5 O31 91.3(5) . .
O23 W5 O31 84.2(5) . .
O8 W5 O31 70.5(5) . .
O19 W5 O31 69.7(4) . .
O10 W5 K1 89.6(4) . .
O37 W5 K1 48.5(4) . .
O23 W5 K1 142.5(3) . .
O8 W5 K1 47.2(3) . .
O19 W5 K1 128.7(3) . .
O31 W5 K1 94.0(3) . .
O20 W4 O43 98.7(5) . .
O20 W4 O29 101.3(5) . .
O43 W4 O29 86.7(5) . .
O20 W4 O14 100.7(6) . .
O43 W4 O14 88.2(5) . .
O29 W4 O14 157.8(5) . .
O20 W4 O35 101.1(5) . .
O43 W4 O35 160.1(5) . .
O29 W4 O35 90.2(5) . .
O14 W4 O35 87.3(5) . .
O20 W4 O21 171.0(5) . .
O43 W4 O21 87.9(4) . .
O29 W4 O21 85.1(4) . .
O14 W4 O21 73.2(5) . .
O35 W4 O21 72.3(4) . .
O20 W4 K2 48.7(4) . 4_586
O43 W4 K2 79.0(3) . 4_586
O29 W4 K2 56.2(4) . 4_586
O14 W4 K2 143.3(4) . 4_586
O35 W4 K2 115.3(3) . 4_586
O21 W4 K2 139.4(3) . 4_586
O20 W4 K4 85.7(4) . .
O43 W4 K4 46.2(4) . .
O29 W4 K4 132.8(3) . .
O14 W4 K4 47.6(4) . .
O35 W4 K4 134.6(3) . .
O21 W4 K4 94.6(3) . .
K2 W4 K4 102.91(11) 4_586 .
O27 W1 O7 101.7(5) . .
O27 W1 O29 99.0(5) . .
O7 W1 O29 97.3(5) . .
O27 W1 O33 99.3(5) . .
O7 W1 O33 93.4(5) . .
O29 W1 O33 156.4(4) . .
O27 W1 O17 92.8(5) . .
O7 W1 O17 165.5(5) . .
O29 W1 O17 80.0(5) . .
O33 W1 O17 84.4(5) . .
O27 W1 O34 171.2(5) . .
O7 W1 O34 84.1(4) . .
O29 W1 O34 86.7(4) . .
O33 W1 O34 73.5(4) . .
O17 W1 O34 81.5(4) . .
O27 W1 K2 46.0(4) . 4_586
O7 W1 K2 112.6(4) . 4_586
O29 W1 K2 53.9(3) . 4_586
O33 W1 K2 138.8(3) . 4_586
O17 W1 K2 77.5(3) . 4_586
O34 W1 K2 137.7(3) . 4_586
O34 Ge1 O25 110.7(5) . .
O34 Ge1 O21 112.8(5) . .
O25 Ge1 O21 107.3(6) . .
O34 Ge1 O31 111.7(5) . .
O25 Ge1 O31 107.6(5) . .
O21 Ge1 O31 106.5(5) . .
O30 W10 O3 100.9(5) . .
O30 W10 O2 102.7(5) . .
O3 W10 O2 91.2(5) . .
O30 W10 O4 102.4(5) . .
O3 W10 O4 156.6(5) . .
O2 W10 O4 85.6(5) . .
O30 W10 O14 100.4(5) . .
O3 W10 O14 88.1(5) . .
O2 W10 O14 156.6(5) . .
O4 W10 O14 85.8(5) . .
O30 W10 O21 169.9(4) . .
O3 W10 O21 72.4(5) . .
O2 W10 O21 85.3(5) . .
O4 W10 O21 84.2(4) . .
O14 W10 O21 72.2(5) . .
O30 W10 K4 84.7(4) . .
O3 W10 K4 136.3(3) . .
O2 W10 K4 130.2(3) . .
O4 W10 K4 45.2(3) . .
O14 W10 K4 48.6(4) . .
O21 W10 K4 95.0(3) . .
O9 W9 O19 102.9(6) . .
O9 W9 O2 103.6(6) . .
O19 W9 O2 90.9(5) . .
O9 W9 O1 99.9(6) . .
O19 W9 O1 157.1(5) . .
O2 W9 O1 84.6(5) . .
O9 W9 O26 99.3(5) . .
O19 W9 O26 88.8(5) . .
O2 W9 O26 156.6(5) . .
O1 W9 O26 86.6(5) . .
O9 W9 O31 170.2(6) . .
O19 W9 O31 72.1(5) . .
O2 W9 O31 85.1(4) . .
O1 W9 O31 85.2(4) . .
O26 W9 O31 72.5(4) . .
O9 W9 K3 56.8(5) . .
O19 W9 K3 50.6(4) . .
O2 W9 K3 119.0(4) . .
O1 W9 K3 148.7(3) . .
O26 W9 K3 78.1(4) . .
O31 W9 K3 115.2(3) . .
O9 W9 K2 83.7(4) . .
O19 W9 K2 132.7(4) . .
O2 W9 K2 133.7(4) . .
O1 W9 K2 49.3(3) . .
O26 W9 K2 44.2(4) . .
O31 W9 K2 93.5(3) . .
K3 W9 K2 103.41(10) . .
O44 W2 O6 101.6(5) . .
O44 W2 O42 100.4(6) . .
O6 W2 O42 89.7(5) . .
O44 W2 O1 101.5(5) . .
O6 W2 O1 89.0(5) . .
O42 W2 O1 157.9(5) . .
O44 W2 O4 100.0(5) . .
O6 W2 O4 158.3(5) . .
O42 W2 O4 87.9(5) . .
O1 W2 O4 85.3(5) . .
O44 W2 O25 171.7(5) . .
O6 W2 O25 73.1(4) . .
O42 W2 O25 73.6(5) . .
O1 W2 O25 85.0(4) . .
O4 W2 O25 85.6(4) . .
O44 W2 K4 82.0(4) . .
O6 W2 K4 136.4(4) . .
O42 W2 K4 47.4(4) . .
O1 W2 K4 133.5(3) . .
O4 W2 K4 48.9(3) . .
O25 W2 K4 97.4(3) . .
O44 W2 K2 87.6(4) . .
O6 W2 K2 46.5(4) . .
O42 W2 K2 136.1(4) . .
O1 W2 K2 48.4(3) . .
O4 W2 K2 133.5(3) . .
O25 W2 K2 93.0(3) . .
K4 W2 K2 169.56(11) . .
O22 W3 O36 100.1(5) . .
O22 W3 O15 102.0(5) . .
O36 W3 O15 86.9(5) . .
O22 W3 O8 97.4(5) . .
O36 W3 O8 91.6(5) . .
O15 W3 O8 160.5(5) . .
O22 W3 O26 100.0(5) . .
O36 W3 O26 159.7(5) . .
O15 W3 O26 86.6(5) . .
O8 W3 O26 88.2(5) . .
O22 W3 O31 167.9(5) . .
O36 W3 O31 86.5(4) . .
O15 W3 O31 88.4(5) . .
O8 W3 O31 72.1(5) . .
O26 W3 O31 74.2(4) . .
O22 W3 K1 79.4(4) . .
O36 W3 K1 50.7(4) . .
O15 W3 K1 136.4(3) . .
O8 W3 K1 49.6(4) . .
O26 W3 K1 136.7(4) . .
O31 W3 K1 97.5(3) . .
O22 W3 K2 84.8(4) . .
O36 W3 K2 132.4(4) . .
O15 W3 K2 46.3(3) . .
O8 W3 K2 135.1(3) . .
O26 W3 K2 47.7(3) . .
O31 W3 K2 98.3(3) . .
K1 W3 K2 164.12(9) . .
O39 W11 O28 102.4(6) . .
O39 W11 O33 99.5(5) . .
O28 W11 O33 95.5(5) . .
O39 W11 O36 101.2(5) . .
O28 W11 O36 91.2(5) . .
O33 W11 O36 156.3(5) . .
O39 W11 O38 93.9(5) . .
O28 W11 O38 162.9(5) . .
O33 W11 O38 86.7(5) . .
O36 W11 O38 80.5(5) . .
O39 W11 O34 172.0(5) . .
O28 W11 O34 81.8(5) . .
O33 W11 O34 73.1(4) . .
O36 W11 O34 85.4(4) . .
O38 W11 O34 82.6(4) . .
O39 W11 K1 90.0(4) . .
O28 W11 K1 48.6(3) . .
O33 W11 K1 144.1(3) . .
O36 W11 K1 47.4(3) . .
O38 W11 K1 127.4(3) . .
O34 W11 K1 97.9(3) . .
O45 Tb1 O7 81.7(4) . .
O45 Tb1 O37 72.4(4) . .
O7 Tb1 O37 129.2(4) . .
O45 Tb1 O28 124.4(4) . .
O7 Tb1 O28 80.4(4) . .
O37 Tb1 O28 79.7(4) . .
O45 Tb1 O11 143.0(4) . 3_676
O7 Tb1 O11 75.6(4) . 3_676
O37 Tb1 O11 144.1(4) . 3_676
O28 Tb1 O11 80.2(4) . 3_676
O45 Tb1 O46 73.2(4) . 3_676
O7 Tb1 O46 82.7(4) . 3_676
O37 Tb1 O46 127.2(4) . 3_676
O28 Tb1 O46 153.0(4) . 3_676
O11 Tb1 O46 75.3(4) 3_676 3_676
O45 Tb1 O46 93.1(4) . .
O7 Tb1 O46 147.5(3) . .
O37 Tb1 O46 78.1(4) . .
O28 Tb1 O46 126.9(4) . .
O11 Tb1 O46 90.8(4) 3_676 .
O46 Tb1 O46 65.2(4) 3_676 .
O45 Tb1 O32 135.4(4) . .
O7 Tb1 O32 142.9(4) . .
O37 Tb1 O32 73.4(4) . .
O28 Tb1 O32 75.4(4) . .
O11 Tb1 O32 72.9(4) 3_676 .
O46 Tb1 O32 107.3(4) 3_676 .
O46 Tb1 O32 52.1(4) . .
O45 Tb1 C1 114.8(5) . .
O7 Tb1 C1 157.6(4) . .
O37 Tb1 C1 72.3(5) . .
O28 Tb1 C1 100.2(5) . .
O11 Tb1 C1 82.4(5) 3_676 .
O46 Tb1 C1 87.7(4) 3_676 .
O46 Tb1 C1 26.9(4) . .
O32 Tb1 C1 25.4(4) . .
O45 Tb1 K1 118.6(3) . .
O7 Tb1 K1 127.7(3) . .
O37 Tb1 K1 46.7(3) . .
O28 Tb1 K1 47.8(3) . .
O11 Tb1 K1 98.4(3) 3_676 .
O46 Tb1 K1 147.1(3) 3_676 .
O46 Tb1 K1 82.9(2) . .
O32 Tb1 K1 41.6(3) . .
C1 Tb1 K1 59.4(3) . .
W5 O10 K1 152.3(6) . 2_645
W9 O9 Na1 165.6(8) . .
W9 O9 K3 95.7(6) . .
Na1 O9 K3 95.3(5) . .
W3 O8 W5 121.3(6) . .
W3 O8 K1 100.4(4) . .
W5 O8 K1 103.2(4) . .
W1 O7 Tb1 127.6(5) . .
W2 O6 W7 120.1(6) . .
W2 O6 Na2 129.2(6) . 3_575
W7 O6 Na2 97.2(5) . 3_575
W2 O6 K2 105.8(5) . .
W7 O6 K2 100.2(5) . .
Na2 O6 K2 99.3(4) 3_575 .
W10 O4 W2 151.6(7) . .
W10 O4 K4 106.7(4) . .
W2 O4 K4 100.8(4) . .
W10 O3 W8 122.8(6) . .
W10 O2 W9 153.9(7) . .
W9 O1 W2 153.1(6) . .
W9 O1 K2 102.1(4) . .
W2 O1 K2 103.2(4) . .
O32 K1 O83 74.0(4) . .
O32 K1 O39 98.4(4) . 2_645
O83 K1 O39 71.9(4) . 2_645
O32 K1 O10 117.1(4) . 2_655
O83 K1 O10 78.1(4) . 2_655
O39 K1 O10 124.2(4) 2_645 2_655
O32 K1 O8 111.8(4) . .
O83 K1 O8 144.8(4) . .
O39 K1 O8 72.8(4) 2_645 .
O10 K1 O8 123.0(3) 2_655 .
O32 K1 O36 108.9(4) . .
O83 K1 O36 158.9(4) . .
O39 K1 O36 126.7(4) 2_645 .
O10 K1 O36 82.2(3) 2_655 .
O8 K1 O36 54.8(3) . .
O32 K1 O37 60.1(3) . .
O83 K1 O37 128.5(4) . .
O39 K1 O37 91.8(3) 2_645 .
O10 K1 O37 142.5(4) 2_655 .
O8 K1 O37 53.1(3) . .
O36 K1 O37 66.1(3) . .
O32 K1 O28 61.2(3) . .
O83 K1 O28 117.3(4) . .
O39 K1 O28 150.3(3) 2_645 .
O10 K1 O28 85.4(3) 2_655 .
O8 K1 O28 94.0(3) . .
O36 K1 O28 52.8(3) . .
O37 K1 O28 59.8(3) . .
O32 K1 O49 162.7(4) . 2_655
O83 K1 O49 89.9(4) . 2_655
O39 K1 O49 82.3(3) 2_645 2_655
O10 K1 O49 51.5(3) 2_655 2_655
O8 K1 O49 85.0(4) . 2_655
O36 K1 O49 83.8(4) . 2_655
O37 K1 O49 137.2(4) . 2_655
O28 K1 O49 123.9(3) . 2_655
O32 K1 W3 124.5(3) . .
O83 K1 W3 160.7(3) . .
O39 K1 W3 98.0(3) 2_645 .
O10 K1 W3 95.4(3) 2_655 .
O8 K1 W3 29.9(2) . .
O36 K1 W3 29.2(2) . .
O37 K1 W3 66.8(2) . .
O28 K1 W3 79.7(2) . .
O49 K1 W3 72.2(3) 2_655 .
O32 K1 W5 82.3(3) . .
O83 K1 W5 134.9(3) . .
O39 K1 W5 74.3(3) 2_645 .
O10 K1 W5 146.9(3) 2_655 .
O8 K1 W5 29.6(2) . .
O36 K1 W5 65.5(2) . .
O37 K1 W5 26.0(2) . .
O28 K1 W5 81.2(2) . .
O49 K1 W5 114.3(3) 2_655 .
W3 K1 W5 52.48(6) . .
O32 K1 W11 86.5(3) . .
O83 K1 W11 134.6(3) . .
O39 K1 W11 152.8(3) 2_645 .
O10 K1 W11 75.1(3) 2_655 .
O8 K1 W11 80.5(3) . .
O36 K1 W11 29.6(2) . .
O37 K1 W11 67.4(2) . .
O28 K1 W11 25.6(2) . .
O49 K1 W11 100.9(3) 2_655 .
W3 K1 W11 58.50(7) . .
W5 K1 W11 79.93(9) . .
O82 K2 O15 145.4(5) . .
O82 K2 O26 122.3(5) . .
O15 K2 O26 55.4(3) . .
O82 K2 O27 121.8(5) . 4_585
O15 K2 O27 90.5(4) . 4_585
O26 K2 O27 67.3(3) . 4_585
O82 K2 O20 84.2(4) . 4_585
O15 K2 O20 96.7(4) . 4_585
O26 K2 O20 151.2(4) . 4_585
O27 K2 O20 110.4(4) 4_585 4_585
O82 K2 O6 92.8(4) . .
O15 K2 O6 55.0(4) . .
O26 K2 O6 92.3(3) . .
O27 K2 O6 145.2(4) 4_585 .
O20 K2 O6 73.8(3) 4_585 .
O82 K2 O1 86.9(4) . .
O15 K2 O1 64.3(3) . .
O26 K2 O1 53.2(3) . .
O27 K2 O1 119.8(3) 4_585 .
O20 K2 O1 125.4(3) 4_585 .
O6 K2 O1 53.0(3) . .
O82 K2 O29 112.7(4) . 4_585
O15 K2 O29 95.3(4) . 4_585
O26 K2 O29 115.0(4) . 4_585
O27 K2 O29 55.3(3) 4_585 4_585
O20 K2 O29 55.1(3) 4_585 4_585
O6 K2 O29 117.6(3) . 4_585
O1 K2 O29 159.6(4) . 4_585
O82 K2 W4 92.4(4) . 4_585
O15 K2 W4 103.6(3) . 4_585
O26 K2 W4 143.1(3) . 4_585
O27 K2 W4 84.8(2) 4_585 4_585
O20 K2 W4 26.3(2) 4_585 4_585
O6 K2 W4 98.3(3) . 4_585
O1 K2 W4 151.1(3) . 4_585
O29 K2 W4 30.3(2) 4_585 4_585
O82 K2 W3 149.7(4) . .
O15 K2 W3 29.4(2) . .
O26 K2 W3 30.0(2) . .
O27 K2 W3 67.8(2) 4_585 .
O20 K2 W3 121.3(3) 4_585 .
O6 K2 W3 80.4(3) . .
O1 K2 W3 65.4(2) . .
O29 K2 W3 96.3(3) 4_585 .
W4 K2 W3 117.71(14) 4_585 .
O82 K2 W1 118.1(4) . 4_585
O15 K2 W1 96.4(3) . 4_585
O26 K2 W1 90.6(3) . 4_585
O27 K2 W1 25.3(2) 4_585 4_585
O20 K2 W1 85.3(3) 4_585 4_585
O6 K2 W1 140.8(3) . 4_585
O1 K2 W1 143.8(3) . 4_585
O29 K2 W1 30.4(2) 4_585 4_585
W4 K2 W1 59.56(7) 4_585 4_585
W3 K2 W1 82.85(11) . 4_585
O82 K2 W7 122.7(4) . .
O15 K2 W7 28.7(3) . .
O26 K2 W7 80.4(2) . .
O27 K2 W7 115.5(3) 4_585 .
O20 K2 W7 75.1(2) 4_585 .
O6 K2 W7 30.3(3) . .
O1 K2 W7 65.4(2) . .
O29 K2 W7 97.7(2) 4_585 .
W4 K2 W7 91.25(11) 4_585 .
W3 K2 W7 57.86(8) . .
W1 K2 W7 112.67(14) 4_585 .
O84 K3 O86 168.2(4) . .
O84 K3 O85 72.5(4) . .
O86 K3 O85 95.7(4) . .
O84 K3 O24 93.4(4) . 4_575
O86 K3 O24 80.7(4) . 4_575
O85 K3 O24 61.4(4) . 4_575
O84 K3 O83 112.3(4) . 2_645
O86 K3 O83 79.2(4) . 2_645
O85 K3 O83 165.9(5) . 2_645
O24 K3 O83 129.5(4) 4_575 2_645
O84 K3 O19 76.7(4) . .
O86 K3 O19 105.4(4) . .
O85 K3 O19 97.7(4) . .
O24 K3 O19 158.9(4) 4_575 .
O83 K3 O19 71.5(4) 2_645 .
O84 K3 O32 81.2(4) . 2_645
O86 K3 O32 106.6(4) . 2_645
O85 K3 O32 125.2(4) . 2_645
O24 K3 O32 73.5(3) 4_575 2_645
O83 K3 O32 68.9(4) 2_645 2_645
O19 K3 O32 122.1(4) . 2_645
O84 K3 O9 109.0(4) . .
O86 K3 O9 64.8(4) . .
O85 K3 O9 67.1(4) . .
O24 K3 O9 113.2(4) 4_575 .
O83 K3 O9 98.9(4) 2_645 .
O19 K3 O9 55.1(3) . .
O32 K3 O9 166.7(4) 2_645 .
O84 K3 W9 87.7(3) . .
O86 K3 W9 89.0(3) . .
O85 K3 W9 75.0(3) . .
O24 K3 W9 133.7(3) 4_575 .
O83 K3 W9 91.6(3) 2_645 .
O19 K3 W9 29.4(2) . .
O32 K3 W9 151.5(3) 2_645 .
O9 K3 W9 27.5(2) . .
O84 K3 Na1 137.1(4) . .
O86 K3 Na1 33.1(3) . .
O85 K3 Na1 70.2(3) . .
O24 K3 Na1 87.0(3) 4_575 .
O83 K3 Na1 99.8(4) 2_645 .
O19 K3 Na1 87.9(3) . .
O32 K3 Na1 138.7(3) 2_645 .
O9 K3 Na1 35.6(3) . .
W9 K3 Na1 62.84(14) . .
O84 K3 K1 74.1(3) . 2_645
O86 K3 K1 117.7(3) . 2_645
O85 K3 K1 146.2(3) . 2_645
O24 K3 K1 115.9(3) 4_575 2_645
O83 K3 K1 42.7(3) 2_645 2_645
O19 K3 K1 79.6(3) . 2_645
O32 K3 K1 42.8(2) 2_645 2_645
O9 K3 K1 130.5(3) . 2_645
W9 K3 K1 108.86(12) . 2_645
Na1 K3 K1 142.52(18) . 2_645
O89 K4 O16 74.9(4) . 2_545
O89 K4 O30 73.4(4) . 2
O16 K4 O30 144.8(4) 2_545 2
O89 K4 O42 151.0(4) . .
O16 K4 O42 134.1(4) 2_545 .
O30 K4 O42 78.4(4) 2 .
O89 K4 O94 103.2(5) . 3_575
O16 K4 O94 93.6(4) 2_545 3_575
O30 K4 O94 79.4(4) 2 3_575
O42 K4 O94 77.8(4) . 3_575
O89 K4 O4 147.9(4) . .
O16 K4 O4 83.6(4) 2_545 .
O30 K4 O4 131.6(4) 2 .
O42 K4 O4 55.3(3) . .
O94 K4 O4 101.6(4) 3_575 .
O89 K4 O43 111.8(4) . .
O16 K4 O43 128.2(4) 2_545 .
O30 K4 O43 78.4(3) 2 .
O42 K4 O43 54.6(3) . .
O94 K4 O43 130.4(4) 3_575 .
O4 K4 O43 64.3(3) . .
O89 K4 O14 98.0(4) . .
O16 K4 O14 75.5(4) 2_545 .
O30 K4 O14 123.7(4) 2 .
O42 K4 O14 91.8(4) . .
O94 K4 O14 152.7(4) 3_575 .
O4 K4 O14 53.0(3) . .
O43 K4 O14 52.8(3) . .
O89 K4 W2 177.9(3) . .
O16 K4 W2 104.7(3) 2_545 .
O30 K4 W2 107.5(3) 2 .
O42 K4 W2 29.5(2) . .
O94 K4 W2 78.9(3) 3_575 .
O4 K4 W2 30.3(2) . .
O43 K4 W2 66.7(2) . .
O14 K4 W2 79.9(2) . .
O89 K4 W10 119.9(3) . .
O16 K4 W10 67.5(3) 2_545 .
O30 K4 W10 143.9(3) 2 .
O42 K4 W10 80.1(3) . .
O94 K4 W10 123.7(3) 3_575 .
O4 K4 W10 28.1(2) . .
O43 K4 W10 65.5(2) . .
O14 K4 W10 29.0(2) . .
W2 K4 W10 58.21(6) . .
O89 K4 W6 127.1(3) . .
O16 K4 W6 148.1(3) 2_545 .
O30 K4 W6 66.3(3) 2 .
O42 K4 W6 29.3(2) . .
O94 K4 W6 101.6(3) 3_575 .
O4 K4 W6 66.1(2) . .
O43 K4 W6 28.9(2) . .
O14 K4 W6 78.4(3) . .
W2 K4 W6 52.40(6) . .
W10 K4 W6 80.86(9) . .
O89 K4 W4 98.0(3) . .
O16 K4 W4 102.7(3) 2_545 .
O30 K4 W4 96.4(3) 2 .
O42 K4 W4 78.2(3) . .
O94 K4 W4 156.0(3) 3_575 .
O4 K4 W4 63.6(2) . .
O43 K4 W4 27.4(2) . .
O14 K4 W4 28.2(2) . .
W2 K4 W4 80.06(9) . .
W10 K4 W4 50.69(6) . .
W6 K4 W4 55.95(6) . .
O86 Na1 O9 83.9(5) . .
O86 Na1 O88 100.3(6) . .
O9 Na1 O88 90.8(6) . .
O86 Na1 O94 92.2(6) . .
O9 Na1 O94 94.3(6) . .
O88 Na1 O94 167.0(8) . .
O86 Na1 O44 177.9(5) . 3_575
O9 Na1 O44 97.2(5) . 3_575
O88 Na1 O44 81.5(6) . 3_575
O94 Na1 O44 86.0(5) . 3_575
O86 Na1 O93 84.2(5) . .
O9 Na1 O93 167.9(6) . .
O88 Na1 O93 89.1(6) . .
O94 Na1 O93 88.4(5) . .
O44 Na1 O93 94.7(5) 3_575 .
O86 Na1 Na2 94.3(4) . .
O9 Na1 Na2 132.5(4) . .
O88 Na1 Na2 42.7(5) . .
O94 Na1 Na2 133.2(5) . .
O44 Na1 Na2 86.2(4) 3_575 .
O93 Na1 Na2 46.5(4) . .
O86 Na1 Na2 61.1(4) . 3_565
O9 Na1 Na2 126.1(4) . 3_565
O88 Na1 Na2 60.4(5) . 3_565
O94 Na1 Na2 124.3(4) . 3_565
O44 Na1 Na2 119.3(5) 3_575 3_565
O93 Na1 Na2 44.6(3) . 3_565
Na2 Na1 Na2 33.6(3) . 3_565
O86 Na1 K3 40.2(3) . .
O9 Na1 K3 49.1(4) . .
O88 Na1 K3 114.9(6) . .
O94 Na1 K3 77.2(4) . .
O44 Na1 K3 139.9(4) 3_575 .
O93 Na1 K3 120.4(4) . .
Na2 Na1 K3 131.3(3) . .
Na2 Na1 K3 100.1(3) 3_565 .
O86 Na1 K4 119.5(4) . 3_575
O9 Na1 K4 113.4(4) . 3_575
O88 Na1 K4 134.4(6) . 3_575
O94 Na1 K4 33.0(4) . 3_575
O44 Na1 K4 58.4(3) 3_575 3_575
O93 Na1 K4 74.7(3) . 3_575
Na2 Na1 K4 108.6(2) . 3_575
Na2 Na1 K4 119.2(2) 3_565 3_575
K3 Na1 K4 110.0(2) . 3_575
Na2 Na2 O88 91.5(8) 3_565 .
Na2 Na2 O20 134.8(6) 3_565 2_545
O88 Na2 O20 75.4(6) . 2_545
Na2 Na2 O93 67.4(5) 3_565 .
O88 Na2 O93 79.9(6) . .
O20 Na2 O93 146.5(5) 2_545 .
Na2 Na2 O93 64.9(5) 3_565 3_565
O88 Na2 O93 101.1(6) . 3_565
O20 Na2 O93 75.3(4) 2_545 3_565
O93 Na2 O93 132.3(5) . 3_565
Na2 Na2 O6 143.5(7) 3_565 3_575
O88 Na2 O6 78.0(5) . 3_575
O20 Na2 O6 76.6(4) 2_545 3_575
O93 Na2 O6 76.3(4) . 3_575
O93 Na2 O6 151.1(5) 3_565 3_575
Na2 Na2 Na1 77.5(6) 3_565 .
O88 Na2 Na1 38.9(5) . .
O20 Na2 Na1 111.0(4) 2_545 .
O93 Na2 Na1 41.1(3) . .
O93 Na2 Na1 124.5(5) 3_565 .
O6 Na2 Na1 72.5(3) 3_575 .
Na2 Na2 Na1 68.9(5) 3_565 3_565
O88 Na2 Na1 139.3(5) . 3_565
O20 Na2 Na1 93.2(4) 2_545 3_565
O93 Na2 Na1 120.2(4) . 3_565
O93 Na2 Na1 38.6(3) 3_565 3_565
O6 Na2 Na1 138.0(5) 3_575 3_565
Na1 Na2 Na1 146.4(3) . 3_565
Na2 Na2 K2 156.2(7) 3_565 3_575
O88 Na2 K2 65.3(5) . 3_575
O20 Na2 K2 37.6(3) 2_545 3_575
O93 Na2 K2 110.8(4) . 3_575
O93 Na2 K2 112.7(4) 3_565 3_575
O6 Na2 K2 40.3(3) 3_575 3_575
Na1 Na2 K2 86.4(2) . 3_575
Na1 Na2 K2 125.3(3) 3_565 3_575
C1 O46 Tb1 136.0(11) . 3_676
C1 O46 Tb1 92.9(10) . .
Tb1 O46 Tb1 114.8(4) 3_676 .
W8 O45 Tb1 161.2(6) . .
W2 O44 Na1 125.7(6) . 3_575
W4 O43 W6 147.4(7) . .
W4 O43 K4 106.5(5) . .
W6 O43 K4 104.1(4) . .
W2 O42 W6 120.6(7) . .
W2 O42 K4 103.0(5) . .
W6 O42 K4 106.6(4) . .
W11 O39 K1 164.4(7) . 2_655
W7 O38 W11 153.8(7) . .
W5 O37 Tb1 155.7(7) . .
W5 O37 K1 105.5(5) . .
Tb1 O37 K1 98.6(4) . .
W3 O36 W11 155.0(7) . .
W3 O36 K1 100.2(4) . .
W11 O36 K1 103.1(4) . .
W8 O35 W4 120.5(5) . .
Ge1 O34 W1 124.2(6) . .
Ge1 O34 W11 124.1(5) . .
W1 O34 W11 95.6(4) . .
W11 O33 W1 117.1(6) . .
C1 O32 Tb1 92.9(11) . .
C1 O32 K1 124.1(10) . .
Tb1 O32 K1 101.6(4) . .
C1 O32 K3 124.0(12) . 2_655
Tb1 O32 K3 126.6(4) . 2_655
K1 O32 K3 88.6(3) . 2_655
Ge1 O31 W3 120.3(6) . .
Ge1 O31 W5 121.1(5) . .
W3 O31 W5 95.9(5) . .
Ge1 O31 W9 123.9(6) . .
W3 O31 W9 93.6(4) . .
W5 O31 W9 95.0(4) . .
W10 O30 K4 138.0(6) . 2_545
W4 O29 W1 156.5(6) . .
W4 O29 K2 93.5(4) . 4_586
W1 O29 K2 95.7(4) . 4_586
W11 O28 Tb1 129.8(6) . .
W11 O28 K1 105.8(4) . .
Tb1 O28 K1 97.2(4) . .
W1 O27 K2 108.7(5) . 4_586
W3 O26 W9 119.7(5) . .
W3 O26 K2 102.3(5) . .
W9 O26 K2 107.7(5) . .
Ge1 O25 W7 122.0(6) . .
Ge1 O25 W2 125.1(6) . .
W7 O25 W2 94.4(4) . .
Ge1 O25 W6 120.2(5) . .
W7 O25 W6 92.8(4) . .
W2 O25 W6 94.5(4) . .
W8 O24 K3 136.7(6) . 4_576
W5 O23 W8 143.6(7) . .
Ge1 O21 W4 120.7(6) . .
Ge1 O21 W8 119.5(6) . .
W4 O21 W8 94.7(4) . .
Ge1 O21 W10 125.4(5) . .
W4 O21 W10 93.8(4) . .
W8 O21 W10 95.4(4) . .
W4 O20 Na2 146.0(6) . 2
W4 O20 K2 105.0(5) . 4_586
Na2 O20 K2 107.7(4) 2 4_586
W9 O19 W5 123.0(6) . .
W9 O19 K3 100.0(4) . .
W5 O19 K3 129.0(6) . .
W6 O18 W7 118.7(6) . .
W6 O17 W1 154.0(6) . .
W6 O16 K4 148.8(6) . 2
W3 O15 W7 147.4(6) . .
W3 O15 K2 104.4(4) . .
W7 O15 K2 106.8(5) . .
W4 O14 W10 120.8(7) . .
W4 O14 K4 104.1(5) . .
W10 O14 K4 102.4(4) . .
O32 C1 O46 121.5(17) . .
O32 C1 C2 121.2(17) . .
O46 C1 C2 117.3(15) . .
O32 C1 Tb1 61.7(10) . .
O46 C1 Tb1 60.2(9) . .
C2 C1 Tb1 173.4(13) . .
Na1 O86 K3 106.7(5) . .
K1 O83 K3 93.4(5) . 2_655
Na1 O94 K4 119.9(7) . 3_575
Na1 O93 Na2 92.4(5) . .
Na1 O93 Na2 96.8(5) . 3_565
Na2 O93 Na2 47.7(5) . 3_565
Na1 O88 Na2 98.5(7) . .

loop_
_geom_bond_atom_site_label_1
_geom_bond_atom_site_label_2
_geom_bond_distance
_geom_bond_site_symmetry_2
W8 O24 1.746(11) .
W8 O45 1.767(12) .
W8 O23 1.939(11) .
W8 O35 1.939(12) .
W8 O3 2.051(12) .
W8 O21 2.299(11) .
W7 O41 1.686(11) .
W7 O38 1.810(12) .
W7 O15 1.936(12) .
W7 O18 1.962(12) .
W7 O6 1.979(12) .
W7 O25 2.281(11) .
W7 K2 3.858(5) .
W6 O16 1.734(13) .
W6 O17 1.790(12) .
W6 O18 1.920(12) .
W6 O43 1.958(10) .
W6 O42 2.009(12) .
W6 O25 2.331(11) .
W6 K4 3.931(4) .
W5 O10 1.752(12) .
W5 O37 1.767(11) .
W5 O23 1.913(12) .
W5 O8 1.971(11) .
W5 O19 2.047(12) .
W5 O31 2.299(12) .
W5 K1 3.885(4) .
W4 O20 1.714(12) .
W4 O43 1.889(10) .
W4 O29 1.892(12) .
W4 O14 1.923(12) .
W4 O35 1.946(11) .
W4 O21 2.289(11) .
W4 K2 3.739(4) 4_586
W4 K4 3.942(5) .
W1 O27 1.728(11) .
W1 O7 1.780(12) .
W1 O29 1.949(12) .
W1 O33 1.957(11) .
W1 O17 2.100(11) .
W1 O34 2.219(10) .
W1 K2 3.832(5) 4_586
Ge1 O34 1.716(11) .
Ge1 O25 1.741(11) .
Ge1 O21 1.759(11) .
Ge1 O31 1.767(11) .
W10 O30 1.708(12) .
W10 O3 1.832(11) .
W10 O2 1.900(12) .
W10 O4 1.923(10) .
W10 O14 1.945(12) .
W10 O21 2.315(12) .
W10 K4 3.912(5) .
W9 O9 1.712(13) .
W9 O19 1.840(12) .
W9 O2 1.920(11) .
W9 O1 1.922(11) .
W9 O26 1.939(12) .
W9 O31 2.336(11) .
W9 K3 3.691(5) .
W9 K2 3.920(4) .
W2 O44 1.710(12) .
W2 O6 1.905(12) .
W2 O42 1.910(12) .
W2 O1 1.926(11) .
W2 O4 1.936(10) .
W2 O25 2.306(11) .
W2 K4 3.775(4) .
W2 K2 3.951(4) .
W3 O22 1.712(12) .
W3 O36 1.870(11) .
W3 O15 1.918(12) .
W3 O8 1.917(12) .
W3 O26 1.940(12) .
W3 O31 2.265(11) .
W3 K1 3.778(4) .
W3 K2 3.788(5) .
W11 O39 1.701(12) .
W11 O28 1.763(11) .
W11 O33 1.928(11) .
W11 O36 1.989(10) .
W11 O38 2.077(12) .
W11 O34 2.256(11) .
W11 K1 3.929(4) .
Tb1 O45 2.302(13) .
Tb1 O7 2.327(11) .
Tb1 O37 2.364(11) .
Tb1 O28 2.374(11) .
Tb1 O11 2.408(12) 3_676
Tb1 O46 2.463(10) 3_676
Tb1 O46 2.470(11) .
Tb1 O32 2.506(13) .
Tb1 C1 2.843(19) .
Tb1 K1 4.103(4) .
O11 Tb1 2.408(12) 3_676
O10 K1 2.888(12) 2_645
O9 Na1 2.388(16) .
O9 K3 3.104(15) .
O8 K1 2.927(13) .
O6 Na2 2.980(15) 3_575
O6 K2 2.981(12) .
O4 K4 2.898(12) .
O1 K2 3.037(11) .
K1 O32 2.782(12) .
K1 O83 2.782(16) .
K1 O39 2.836(13) 2_645
K1 O10 2.888(12) 2_655
K1 O36 2.969(13) .
K1 O37 3.020(13) .
K1 O28 3.064(12) .
K1 O49 3.345(15) 2_655
K2 O82 2.602(18) .
K2 O15 2.825(12) .
K2 O26 2.867(12) .
K2 O27 2.911(14) 4_585
K2 O20 2.909(13) 4_585
K2 O29 3.112(12) 4_585
K2 W4 3.739(4) 4_585
K2 W1 3.832(5) 4_585
K3 O84 2.746(16) .
K3 O86 2.757(13) .
K3 O85 2.759(13) .
K3 O24 2.831(12) 4_575
K3 O83 2.843(14) 2_645
K3 O19 2.897(12) .
K3 O32 3.072(13) 2_645
K3 Na1 4.087(11) .
K3 K1 4.093(6) 2_645
K4 O89 2.752(15) .
K4 O16 2.782(13) 2_545
K4 O30 2.803(12) 2
K4 O42 2.854(13) .
K4 O94 2.890(15) 3_575
K4 O43 2.964(13) .
K4 O14 3.003(13) .
Na1 O86 2.328(15) .
Na1 O88 2.41(2) .
Na1 O94 2.420(16) .
Na1 O44 2.495(15) 3_575
Na1 O93 2.496(15) .
Na1 Na2 3.796(14) .
Na1 Na2 3.973(13) 3_565
Na1 K4 4.603(9) 3_575
Na2 Na2 2.25(2) 3_565
Na2 O88 2.60(2) .
Na2 O20 2.715(16) 2_545
Na2 O93 2.756(17) .
Na2 O93 2.809(15) 3_565
Na2 O6 2.980(15) 3_575
Na2 Na1 3.973(13) 3_565
Na2 K2 4.544(12) 3_575
O46 C1 1.29(2) .
O46 Tb1 2.463(10) 3_676
O44 Na1 2.495(15) 3_575
O39 K1 2.836(13) 2_655
O32 C1 1.219(19) .
O32 K3 3.072(13) 2_655
O30 K4 2.803(12) 2_545
O29 K2 3.112(12) 4_586
O27 K2 2.911(14) 4_586
O24 K3 2.831(12) 4_576
O20 Na2 2.715(16) 2
O20 K2 2.909(13) 4_586
O16 K4 2.782(13) 2
C1 C2 1.53(3) .
O83 K3 2.843(14) 2_655
O94 K4 2.890(15) 3_575
O93 Na2 2.809(15) 3_565
O49 K1 3.345(15) 2_645
